data_7047060
loop_
_publ_author_name
'Ghosh, Sagar'
'Mandal, Shuvankar'
'Singh, Mukesh Kumar'
'Liu, Cai-Ming'
'Rajaraman, Gopalan'
'Mohanta, Sasankasekhar'

_publ_section_title
;
 Experimental and theoretical exploration of magnetic exchange
 interactions and single-molecule magnetic behaviour of
 bis(\h<sup>1</sup>:\h<sup>2</sup>:\m<sub>2</sub>-carboxylate)Gd/Dy
 systems.
;
_journal_issue 33
_journal_name_full 'Dalton transactions (Cambridge, England : 2003)'
_journal_page_first 11455
_journal_page_last 11469
_journal_paper_doi 10.1039/c8dt02008f
_journal_volume 47
_journal_year 2018
_chemical_formula_sum 'C32 H46 Gd2 N4 O16'
_chemical_formula_weight 1057.23
_space_group_crystal_system monoclinic
_space_group_IT_number 14
_space_group_name_Hall '-P 2yn'
_space_group_name_H-M_alt 'P 1 21/n 1'
_symmetry_space_group_name_Hall '-P 2yn'
_symmetry_space_group_name_H-M 'P 1 21/n 1'
_atom_sites_solution_hydrogens mixed
_audit_creation_method SHELXL-2014/7
_audit_update_record
;
2018-06-09 deposited with the CCDC.
2018-07-16 downloaded from the CCDC.
;
_cell_angle_alpha 90
_cell_angle_beta 108.991(2)
_cell_angle_gamma 90
_cell_formula_units_Z 2
_cell_length_a 11.4479(7)
_cell_length_b 13.9987(9)
_cell_length_c 13.0690(8)
_cell_measurement_reflns_used 5138
_cell_measurement_temperature 296(2)
_cell_measurement_theta_max 23.57
_cell_measurement_theta_min 2.20
_cell_volume 1980.4(2)
_computing_cell_refinement 'Bruker SAINT'
_computing_data_collection 'Bruker APEX2'
_computing_data_reduction 'Bruker SAINT'
_computing_molecular_graphics 'Bruker SHELXTL'
_computing_publication_material 'Bruker SHELXTL'
_computing_structure_refinement 'SHELXL-2014/7 (Sheldrick, 2014)'
_computing_structure_solution 'SHELXS-97 (Sheldrick, 2008)'
_diffrn_ambient_temperature 296(2)
_diffrn_measured_fraction_theta_full 0.999
_diffrn_measured_fraction_theta_max 0.986
_diffrn_measurement_device_type 'Bruker APEX-II CCD'
_diffrn_measurement_method '\f and \w scans'
_diffrn_radiation_type MoK\a
_diffrn_radiation_wavelength 0.71073
_diffrn_reflns_av_R_equivalents 0.0594
_diffrn_reflns_av_unetI/netI 0.0435
_diffrn_reflns_Laue_measured_fraction_full 0.999
_diffrn_reflns_Laue_measured_fraction_max 0.986
_diffrn_reflns_limit_h_max 14
_diffrn_reflns_limit_h_min -13
_diffrn_reflns_limit_k_max 17
_diffrn_reflns_limit_k_min -16
_diffrn_reflns_limit_l_max 16
_diffrn_reflns_limit_l_min -16
_diffrn_reflns_number 24420
_diffrn_reflns_point_group_measured_fraction_full 0.999
_diffrn_reflns_point_group_measured_fraction_max 0.986
_diffrn_reflns_theta_full 25.242
_diffrn_reflns_theta_max 27.101
_diffrn_reflns_theta_min 2.059
_exptl_absorpt_coefficient_mu 3.393
_exptl_absorpt_correction_type multi-scan
_exptl_absorpt_process_details SADABS
_exptl_crystal_colour yellow
_exptl_crystal_density_diffrn 1.773
_exptl_crystal_description cuboid
_exptl_crystal_F_000 1044
_exptl_crystal_size_max 0.200
_exptl_crystal_size_mid 0.180
_exptl_crystal_size_min 0.160
_exptl_transmission_factor_max 0.613
_exptl_transmission_factor_min 0.550
_refine_diff_density_max 0.867
_refine_diff_density_min -0.461
_refine_diff_density_rms 0.102
_refine_ls_extinction_method none
_refine_ls_goodness_of_fit_ref 0.937
_refine_ls_hydrogen_treatment mixed
_refine_ls_matrix_type full
_refine_ls_number_parameters 257
_refine_ls_number_reflns 4312
_refine_ls_number_restraints 2
_refine_ls_restrained_S_all 0.937
_refine_ls_R_factor_all 0.0527
_refine_ls_R_factor_gt 0.0324
_refine_ls_shift/su_max 0.001
_refine_ls_shift/su_mean 0.000
_refine_ls_structure_factor_coef Fsqd
_refine_ls_weighting_details 'w=1/[\s^2^(Fo^2^)+(0.0500P)^2^+1.0000P] where P=(Fo^2^+2Fc^2^)/3'
_refine_ls_weighting_scheme calc
_refine_ls_wR_factor_gt 0.0770
_refine_ls_wR_factor_ref 0.0883
_reflns_Friedel_coverage 0.000
_reflns_number_gt 3187
_reflns_number_total 4312
_reflns_threshold_expression 'I > 2\s(I)'
_cod_data_source_file c8dt02008f2.cif
_cod_data_source_block 1
_cod_depositor_comments 'Adding full bibliography for 7047060--7047061.cif.'
_cod_database_code 7047060
_shelx_shelxl_version_number 2014/7
_shelx_space_group_comment
;
The symmetry employed for this shelxl refinement is uniquely defined
by the following loop, which should always be used as a source of
symmetry information in preference to the above space-group names.
They are only intended as comments.
;
_shelx_estimated_absorpt_t_min 0.550
_shelx_estimated_absorpt_t_max 0.613

loop_
_space_group_symop_operation_xyz
'x, y, z'
'-x+1/2, y+1/2, -z+1/2'
'-x, -y, -z'
'x-1/2, -y-1/2, z-1/2'

loop_
_atom_site_label
_atom_site_type_symbol
_atom_site_fract_x
_atom_site_fract_y
_atom_site_fract_z
_atom_site_U_iso_or_equiv
_atom_site_adp_type
_atom_site_occupancy
_atom_site_site_symmetry_order
_atom_site_calc_flag
_atom_site_refinement_flags_posn
_atom_site_refinement_flags_adp
C1 C 0.6727(4) 0.9450(3) 0.9312(3) 0.0419(10) Uani 1 1 d . .
C2 C 0.6718(4) 1.0006(4) 1.0215(4) 0.0468(11) Uani 1 1 d . .
C3 C 0.7009(5) 0.9618(4) 1.1228(4) 0.0580(14) Uani 1 1 d . .
H3 H 0.6955 0.9991 1.1799 0.070 Uiso 1 1 calc R U
C4 C 0.7387(5) 0.8671(4) 1.1411(4) 0.0654(15) Uani 1 1 d . .
H4 H 0.7615 0.8421 1.2107 0.078 Uiso 1 1 calc R U
C5 C 0.7421(5) 0.8110(4) 1.0567(4) 0.0616(14) Uani 1 1 d . .
H5 H 0.7686 0.7479 1.0688 0.074 Uiso 1 1 calc R U
C6 C 0.7049(4) 0.8494(3) 0.9498(3) 0.0470(11) Uani 1 1 d . .
C7 C 0.6922(4) 0.7822(3) 0.8641(3) 0.0472(11) Uani 1 1 d . .
H7 H 0.7201 0.7203 0.8836 0.057 Uiso 1 1 calc R U
C8 C 0.5889(4) 0.7336(3) 0.5897(4) 0.0459(11) Uani 1 1 d . .
C9 C 0.5750(5) 0.6480(3) 0.5210(4) 0.0601(14) Uani 1 1 d . .
H9A H 0.4893 0.6308 0.4926 0.090 Uiso 1 1 calc R U
H9B H 0.6209 0.5961 0.5635 0.090 Uiso 1 1 calc R U
H9C H 0.6057 0.6612 0.4624 0.090 Uiso 1 1 calc R U
C10 C 0.6342(5) 1.1549(4) 1.0842(4) 0.0590(13) Uani 1 1 d . .
H10A H 0.7142 1.1568 1.1403 0.071 Uiso 1 1 calc R U
H10B H 0.5737 1.1314 1.1156 0.071 Uiso 1 1 calc R U
C11 C 0.5992(7) 1.2519(4) 1.0383(5) 0.0864(19) Uani 1 1 d . .
H11A H 0.6603 1.2748 1.0085 0.130 Uiso 1 1 calc R U
H11B H 0.5944 1.2944 1.0944 0.130 Uiso 1 1 calc R U
H11C H 0.5204 1.2491 0.9823 0.130 Uiso 1 1 calc R U
C12 C 0.5234(7) 1.1835(4) 0.7371(4) 0.0795(18) Uani 1 1 d . .
H12A H 0.4361 1.1937 0.7194 0.119 Uiso 1 1 calc R U
H12B H 0.5639 1.2437 0.7383 0.119 Uiso 1 1 calc R U
H12C H 0.5549 1.1539 0.8069 0.119 Uiso 1 1 calc R U
C13 C 1.0013(5) 0.9767(5) 0.7424(6) 0.084(2) Uani 1 1 d . .
H13A H 1.0346 0.9770 0.8199 0.126 Uiso 1 1 calc R U
H13B H 1.0255 1.0341 0.7145 0.126 Uiso 1 1 calc R U
H13C H 1.0322 0.9223 0.7146 0.126 Uiso 1 1 calc R U
C14 C 0.8629(5) 0.9717(4) 0.7081(4) 0.0519(13) Uani 1 1 d . .
C15 C 0.1998(5) 0.9688(4) 0.5513(5) 0.0706(17) Uani 1 1 d . .
H15A H 0.1749 0.9467 0.6106 0.106 Uiso 1 1 calc R U
H15B H 0.1593 0.9316 0.4880 0.106 Uiso 1 1 calc R U
H15C H 0.1774 1.0348 0.5373 0.106 Uiso 1 1 calc R U
C16 C 0.3360(5) 0.9586(3) 0.5793(4) 0.0446(11) Uani 1 1 d . .
Gd1 Gd 0.60408(2) 0.95876(2) 0.66027(2) 0.03874(10) Uani 1 1 d . .
H2A H 0.650(5) 0.6685(18) 0.720(4) 0.08(2) Uiso 1 1 d D .
H4A H 0.517(4) 1.149(3) 0.6015(17) 0.034(12) Uiso 1 1 d D .
N1 N 0.6452(3) 0.8005(3) 0.7619(3) 0.0446(9) Uani 1 1 d . .
N2 N 0.6346(4) 0.7211(3) 0.6950(3) 0.0500(10) Uani 1 1 d D .
O1 O 0.6431(3) 0.9838(2) 0.8363(2) 0.0516(8) Uani 1 1 d . .
O2 O 0.5585(3) 0.8150(2) 0.5506(2) 0.0500(8) Uani 1 1 d . .
O3 O 0.6387(3) 1.0941(2) 0.9981(2) 0.0551(9) Uani 1 1 d . .
O4 O 0.5456(4) 1.1238(2) 0.6587(2) 0.0622(10) Uani 1 1 d D .
O5 O 0.8086(3) 0.8955(2) 0.6731(3) 0.0594(9) Uani 1 1 d . .
O6 O 0.8022(3) 1.0459(2) 0.7129(3) 0.0544(9) Uani 1 1 d . .
O7 O 0.3971(3) 0.9277(3) 0.6698(3) 0.0574(9) Uani 1 1 d . .
O8 O 0.3882(3) 0.9820(2) 0.5115(2) 0.0455(7) Uani 1 1 d . .

loop_
_atom_site_aniso_label
_atom_site_aniso_U_11
_atom_site_aniso_U_22
_atom_site_aniso_U_33
_atom_site_aniso_U_23
_atom_site_aniso_U_13
_atom_site_aniso_U_12
C1 0.042(2) 0.048(3) 0.034(2) 0.0013(18) 0.0098(18) -0.004(2)
C2 0.048(3) 0.052(3) 0.040(2) -0.003(2) 0.014(2) -0.006(2)
C3 0.067(3) 0.069(4) 0.034(2) -0.005(2) 0.011(2) -0.013(3)
C4 0.081(4) 0.072(4) 0.036(2) 0.005(3) 0.009(2) -0.011(3)
C5 0.078(4) 0.053(3) 0.044(3) 0.010(2) 0.006(2) -0.007(3)
C6 0.051(3) 0.053(3) 0.035(2) 0.004(2) 0.0101(19) -0.002(2)
C7 0.054(3) 0.040(3) 0.044(2) 0.010(2) 0.011(2) 0.003(2)
C8 0.055(3) 0.037(3) 0.047(2) 0.001(2) 0.019(2) 0.000(2)
C9 0.086(4) 0.035(3) 0.057(3) -0.005(2) 0.021(3) 0.006(2)
C10 0.062(3) 0.065(4) 0.050(3) -0.016(2) 0.019(2) -0.001(3)
C11 0.107(5) 0.075(4) 0.078(4) -0.021(3) 0.031(4) 0.007(4)
C12 0.119(5) 0.066(4) 0.057(3) 0.001(3) 0.034(3) 0.024(4)
C13 0.054(4) 0.093(5) 0.106(5) 0.012(4) 0.028(3) -0.004(3)
C14 0.055(3) 0.054(3) 0.046(3) 0.009(2) 0.016(2) -0.002(2)
C15 0.056(3) 0.101(5) 0.065(4) 0.008(3) 0.033(3) 0.006(3)
C16 0.055(3) 0.042(3) 0.041(2) -0.0054(19) 0.022(2) -0.006(2)
Gd1 0.05209(16) 0.03166(14) 0.03277(13) -0.00030(8) 0.01422(9) -0.00083(10)
N1 0.057(2) 0.033(2) 0.043(2) -0.0010(16) 0.0152(17) 0.0006(17)
N2 0.063(3) 0.037(2) 0.047(2) 0.0014(19) 0.0139(18) 0.003(2)
O1 0.076(2) 0.0439(18) 0.0342(16) 0.0008(13) 0.0175(15) 0.0029(16)
O2 0.072(2) 0.0333(17) 0.0407(16) -0.0010(13) 0.0125(15) 0.0007(15)
O3 0.072(2) 0.055(2) 0.0390(16) -0.0072(15) 0.0178(15) 0.0029(17)
O4 0.109(3) 0.0378(19) 0.0345(17) -0.0024(15) 0.0163(18) 0.011(2)
O5 0.059(2) 0.041(2) 0.080(2) -0.0022(17) 0.0260(18) 0.0043(16)
O6 0.054(2) 0.043(2) 0.063(2) -0.0120(15) 0.0144(17) -0.0076(16)
O7 0.062(2) 0.072(2) 0.0435(18) 0.0072(16) 0.0243(16) -0.0030(18)
O8 0.0522(19) 0.0477(18) 0.0421(16) -0.0002(14) 0.0230(14) -0.0011(15)

loop_
_atom_type_symbol
_atom_type_description
_atom_type_scat_dispersion_real
_atom_type_scat_dispersion_imag
_atom_type_scat_source
C C 0.0033 0.0016 'International Tables Vol C Tables 4.2.6.8 and 6.1.1.4'
H H 0.0000 0.0000 'International Tables Vol C Tables 4.2.6.8 and 6.1.1.4'
N N 0.0061 0.0033 'International Tables Vol C Tables 4.2.6.8 and 6.1.1.4'
O O 0.0106 0.0060 'International Tables Vol C Tables 4.2.6.8 and 6.1.1.4'
Gd Gd -0.1653 3.9035 'International Tables Vol C Tables 4.2.6.8 and 6.1.1.4'

loop_
_geom_angle_atom_site_label_1
_geom_angle_atom_site_label_2
_geom_angle_atom_site_label_3
_geom_angle
_geom_angle_site_symmetry_1
_geom_angle_site_symmetry_3
O1 C1 C6 122.9(4) . .
O1 C1 C2 119.8(4) . .
C6 C1 C2 117.2(4) . .
C3 C2 O3 123.9(4) . .
C3 C2 C1 121.5(5) . .
O3 C2 C1 114.6(4) . .
C2 C3 C4 120.6(5) . .
C2 C3 H3 119.7 . .
C4 C3 H3 119.7 . .
C5 C4 C3 119.9(5) . .
C5 C4 H4 120.0 . .
C3 C4 H4 120.0 . .
C4 C5 C6 119.8(5) . .
C4 C5 H5 120.1 . .
C6 C5 H5 120.1 . .
C1 C6 C5 120.8(4) . .
C1 C6 C7 122.8(4) . .
C5 C6 C7 116.2(4) . .
N1 C7 C6 125.5(4) . .
N1 C7 H7 117.3 . .
C6 C7 H7 117.3 . .
O2 C8 N2 120.9(4) . .
O2 C8 C9 122.1(4) . .
N2 C8 C9 117.1(4) . .
C8 C9 H9A 109.5 . .
C8 C9 H9B 109.5 . .
H9A C9 H9B 109.5 . .
C8 C9 H9C 109.5 . .
H9A C9 H9C 109.5 . .
H9B C9 H9C 109.5 . .
O3 C10 C11 107.5(4) . .
O3 C10 H10A 110.2 . .
C11 C10 H10A 110.2 . .
O3 C10 H10B 110.2 . .
C11 C10 H10B 110.2 . .
H10A C10 H10B 108.5 . .
C10 C11 H11A 109.5 . .
C10 C11 H11B 109.5 . .
H11A C11 H11B 109.5 . .
C10 C11 H11C 109.5 . .
H11A C11 H11C 109.5 . .
H11B C11 H11C 109.5 . .
O4 C12 H12A 109.5 . .
O4 C12 H12B 109.5 . .
H12A C12 H12B 109.5 . .
O4 C12 H12C 109.5 . .
H12A C12 H12C 109.5 . .
H12B C12 H12C 109.5 . .
C14 C13 H13A 109.5 . .
C14 C13 H13B 109.5 . .
H13A C13 H13B 109.5 . .
C14 C13 H13C 109.5 . .
H13A C13 H13C 109.5 . .
H13B C13 H13C 109.5 . .
O5 C14 O6 120.4(5) . .
O5 C14 C13 120.1(5) . .
O6 C14 C13 119.4(5) . .
C16 C15 H15A 109.5 . .
C16 C15 H15B 109.5 . .
H15A C15 H15B 109.5 . .
C16 C15 H15C 109.5 . .
H15A C15 H15C 109.5 . .
H15B C15 H15C 109.5 . .
O7 C16 O8 120.7(5) . .
O7 C16 C15 119.3(5) . .
O8 C16 C15 120.0(4) . .
O1 Gd1 O4 79.57(11) . .
O1 Gd1 O8 148.15(12) . 3_676
O4 Gd1 O8 75.97(11) . 3_676
O1 Gd1 O2 132.36(11) . .
O4 Gd1 O2 141.85(10) . .
O8 Gd1 O2 78.57(10) 3_676 .
O1 Gd1 O7 81.23(12) . .
O4 Gd1 O7 84.24(14) . .
O8 Gd1 O7 115.82(11) 3_676 .
O2 Gd1 O7 81.80(12) . .
O1 Gd1 O5 96.89(12) . .
O4 Gd1 O5 127.13(14) . .
O8 Gd1 O5 82.23(11) 3_676 .
O2 Gd1 O5 76.01(12) . .
O7 Gd1 O5 147.97(13) . .
O1 Gd1 O6 77.11(13) . .
O4 Gd1 O6 75.85(13) . .
O8 Gd1 O6 77.37(11) 3_676 .
O2 Gd1 O6 125.15(12) . .
O7 Gd1 O6 152.80(12) . .
O5 Gd1 O6 52.42(12) . .
O1 Gd1 N1 69.92(11) . .
O4 Gd1 N1 147.58(11) . .
O8 Gd1 N1 136.45(11) 3_676 .
O2 Gd1 N1 63.53(11) . .
O7 Gd1 N1 80.60(12) . .
O5 Gd1 N1 68.96(12) . .
O6 Gd1 N1 106.72(12) . .
O1 Gd1 O8 124.84(11) . .
O4 Gd1 O8 71.42(11) . .
O8 Gd1 O8 65.18(12) 3_676 .
O2 Gd1 O8 72.28(10) . .
O7 Gd1 O8 50.65(10) . .
O5 Gd1 O8 138.00(11) . .
O6 Gd1 O8 134.81(11) . .
N1 Gd1 O8 117.68(11) . .
C7 N1 N2 114.3(4) . .
C7 N1 Gd1 130.9(3) . .
N2 N1 Gd1 113.8(3) . .
C8 N2 N1 118.2(4) . .
C8 N2 H2A 121(4) . .
N1 N2 H2A 121(4) . .
C1 O1 Gd1 145.8(3) . .
C8 O2 Gd1 122.4(3) . .
C2 O3 C10 118.2(4) . .
C12 O4 Gd1 132.9(3) . .
C12 O4 H4A 108(3) . .
Gd1 O4 H4A 117(3) . .
C14 O5 Gd1 93.8(3) . .
C14 O6 Gd1 92.9(3) . .
C16 O7 Gd1 98.3(3) . .
C16 O8 Gd1 155.2(3) . 3_676
C16 O8 Gd1 89.7(3) . .
Gd1 O8 Gd1 114.82(12) 3_676 .

loop_
_geom_bond_atom_site_label_1
_geom_bond_atom_site_label_2
_geom_bond_distance
_geom_bond_site_symmetry_2
C1 O1 1.294(5) .
C1 C6 1.389(6) .
C1 C2 1.416(6) .
C2 C3 1.368(7) .
C2 O3 1.369(6) .
C3 C4 1.391(7) .
C3 H3 0.9300 .
C4 C5 1.365(7) .
C4 H4 0.9300 .
C5 C6 1.426(6) .
C5 H5 0.9300 .
C6 C7 1.432(6) .
C7 N1 1.293(5) .
C7 H7 0.9300 .
C8 O2 1.250(5) .
C8 N2 1.315(6) .
C8 C9 1.475(6) .
C9 H9A 0.9600 .
C9 H9B 0.9600 .
C9 H9C 0.9600 .
C10 O3 1.425(6) .
C10 C11 1.486(8) .
C10 H10A 0.9700 .
C10 H10B 0.9700 .
C11 H11A 0.9600 .
C11 H11B 0.9600 .
C11 H11C 0.9600 .
C12 O4 1.408(6) .
C12 H12A 0.9600 .
C12 H12B 0.9600 .
C12 H12C 0.9600 .
C13 C14 1.501(8) .
C13 H13A 0.9600 .
C13 H13B 0.9600 .
C13 H13C 0.9600 .
C14 O5 1.244(6) .
C14 O6 1.262(6) .
C15 C16 1.488(7) .
C15 H15A 0.9600 .
C15 H15B 0.9600 .
C15 H15C 0.9600 .
C16 O7 1.240(6) .
C16 O8 1.262(5) .
Gd1 O1 2.224(3) .
Gd1 O4 2.404(3) .
Gd1 O8 2.422(3) 3_676
Gd1 O2 2.427(3) .
Gd1 O7 2.452(4) .
Gd1 O5 2.458(3) .
Gd1 O6 2.468(3) .
Gd1 N1 2.547(4) .
Gd1 O8 2.621(3) .
N1 N2 1.396(5) .
N2 H2A 0.802(10) .
O4 H4A 0.794(10) .
O8 Gd1 2.422(3) 3_676
